data_4129363
loop_
_publ_author_name
'Engle, Keary M.'
'Lu, Gang'
'Luo, Shao-Xiong'
'Henling, Lawrence M.'
'Takase, Michael K.'
'Liu, Peng'
'Houk, K. N.'
'Grubbs, Robert H.'

_publ_section_title
;
 Origins of initiation rate differences in ruthenium olefin metathesis
 catalysts containing chelating benzylidenes.
;
_journal_issue 17
_journal_name_full 'Journal of the American Chemical Society'
_journal_page_first 5782
_journal_page_last 5792
_journal_paper_doi 10.1021/jacs.5b01144
_journal_volume 137
_journal_year 2015
_chemical_formula_moiety 'C37 H42 Cl2 N2 O Ru'
_chemical_formula_sum 'C37 H42 Cl2 N2 O Ru'
_chemical_formula_weight 702.69
_space_group_crystal_system monoclinic
_space_group_IT_number 14
_space_group_name_Hall '-P 2ybc'
_space_group_name_H-M_alt 'P 1 21/c 1'
_atom_sites_solution_hydrogens difmap
_atom_sites_solution_primary direct
_audit_creation_date 2014-03-26
_audit_creation_method
;
Olex2 1.2
(compiled 2014.03.12 svn.r2899 for OlexSys, GUI svn.r4796,
 SHELXL-2014,
 and manual edit
;
_cell_angle_alpha 90
_cell_angle_beta 101.130(2)
_cell_angle_gamma 90
_cell_formula_units_Z 4
_cell_length_a 16.3602(8)
_cell_length_b 13.9923(6)
_cell_length_c 15.0930(7)
_cell_measurement_reflns_used 9341
_cell_measurement_temperature 100
_cell_measurement_theta_max 48.83
_cell_measurement_theta_min 2.23
_cell_volume 3390.1(3)
_computing_cell_refinement 'SAINT V8.34A (Bruker-AXS, 2007)'
_computing_data_collection 'APEX2 2014.1-1 (Bruker-AXS, 2007)'
_computing_data_reduction 'SAINT V8.34A (Bruker-AXS, 2007)'
_computing_molecular_graphics 'DIAMOND 3 (Crystal Impact, 1999)'
_computing_publication_material 'Olex2 (Dolomanov et al., 2009)'
_computing_structure_refinement 'SHELXL-2014/2 (Sheldrick, 2014)'
_computing_structure_solution 'XT-2014/1 (Sheldrick, 2012)'
_diffrn_ambient_temperature 100
_diffrn_detector_area_resol_mean 8.33
_diffrn_measured_fraction_theta_full 1.000
_diffrn_measured_fraction_theta_max 0.980
_diffrn_measurement_device_type 'Bruker APEX-II CCD'
_diffrn_measurement_method '\f and \w scans'
_diffrn_radiation_type MoK\a
_diffrn_radiation_wavelength 0.71073
_diffrn_reflns_av_R_equivalents 0.0557
_diffrn_reflns_av_unetI/netI 0.0267
_diffrn_reflns_Laue_measured_fraction_full 1.000
_diffrn_reflns_Laue_measured_fraction_max 0.980
_diffrn_reflns_limit_h_max 37
_diffrn_reflns_limit_h_min -37
_diffrn_reflns_limit_k_max 31
_diffrn_reflns_limit_k_min -31
_diffrn_reflns_limit_l_max 34
_diffrn_reflns_limit_l_min -32
_diffrn_reflns_number 457990
_diffrn_reflns_point_group_measured_fraction_full 1.000
_diffrn_reflns_point_group_measured_fraction_max 0.980
_diffrn_reflns_theta_full 25.000
_diffrn_reflns_theta_max 54.626
_diffrn_reflns_theta_min 1.931
_diffrn_source_current 30
_diffrn_source_power 1.5
_diffrn_source_target Mo
_diffrn_source_voltage 50
_diffrn_standards_number 0
_exptl_absorpt_coefficient_mu 0.651
_exptl_absorpt_correction_T_max 1.0000
_exptl_absorpt_correction_T_min 0.9074
_exptl_absorpt_correction_type multi-scan
_exptl_absorpt_process_details
;
SADABS-2012/1 (Bruker,2012) was used for absorption correction.
wR2(int) was 0.0627 before and 0.0566 after correction.
The Ratio of minimum to maximum transmission is 0.9074.
The \l/2 correction factor is 0.0015.
;
_exptl_crystal_colour green
_exptl_crystal_density_diffrn 1.377
_exptl_crystal_description lozenge
_exptl_crystal_F_000 1456
_exptl_crystal_size_max 0.51
_exptl_crystal_size_mid 0.34
_exptl_crystal_size_min 0.20
_refine_diff_density_max 2.335
_refine_diff_density_min -0.762
_refine_diff_density_rms 0.097
_refine_ls_extinction_method none
_refine_ls_goodness_of_fit_ref 1.354
_refine_ls_hydrogen_treatment refall
_refine_ls_matrix_type full
_refine_ls_number_parameters 556
_refine_ls_number_reflns 42027
_refine_ls_number_restraints 0
_refine_ls_restrained_S_all 1.354
_refine_ls_R_factor_all 0.0518
_refine_ls_R_factor_gt 0.0296
_refine_ls_shift/su_max 0.011
_refine_ls_shift/su_mean 0.000
_refine_ls_structure_factor_coef Fsqd
_refine_ls_weighting_details 'w=1/[\s^2^(Fo^2^)+(0.0300P)^2^] where P=(Fo^2^+2Fc^2^)/3'
_refine_ls_weighting_scheme calc
_refine_ls_wR_factor_gt 0.0707
_refine_ls_wR_factor_ref 0.0788
_reflns_Friedel_coverage 0.000
_reflns_number_gt 31910
_reflns_number_total 42027
_reflns_threshold_expression 'I > 2\s(I)'
_cod_data_source_file ja5b01144_si_002.cif
_cod_data_source_block a14072
_cod_database_code 4129363
_shelxl_version_number 2014-2
_shelx_space_group_comment
;
The symmetry employed for this shelxl refinement is uniquely defined
by the following loop, which should always be used as a source of
symmetry information in preference to the above space-group names.
They are only intended as comments.
;
_shelx_estimated_absorpt_t_max 0.881
_shelx_estimated_absorpt_t_min 0.732
_olex2_refinement_description
;
;

loop_
_space_group_symop_operation_xyz
'x, y, z'
'-x, y+1/2, -z+1/2'
'-x, -y, -z'
'x, -y-1/2, z-1/2'

loop_
_atom_site_label
_atom_site_type_symbol
_atom_site_fract_x
_atom_site_fract_y
_atom_site_fract_z
_atom_site_U_iso_or_equiv
_atom_site_adp_type
_atom_site_occupancy
_atom_site_site_symmetry_order
_atom_site_calc_flag
Ru1 Ru 0.73788(2) 0.93651(2) 0.19692(2) 0.00971(1) Uani 1 1 d
Cl1 Cl 0.67722(2) 1.06195(2) 0.26519(2) 0.01783(2) Uani 1 1 d
Cl2 Cl 0.83703(2) 0.84542(2) 0.14115(2) 0.01546(2) Uani 1 1 d
O1 O 0.75361(3) 1.02632(3) 0.07815(3) 0.01397(6) Uani 1 1 d
N1 N 0.78605(3) 0.86966(3) 0.38114(3) 0.01328(6) Uani 1 1 d
N2 N 0.68180(3) 0.78189(4) 0.31606(3) 0.01507(7) Uani 1 1 d
C1 C 0.73202(3) 0.85417(3) 0.30227(3) 0.01101(6) Uani 1 1 d
C2 C 0.77666(4) 0.80172(5) 0.45256(4) 0.02255(12) Uani 1 1 d
H2A H 0.7664(8) 0.8335(9) 0.5058(9) 0.033(3) Uiso 1 1 d
H2B H 0.8285(8) 0.7650(9) 0.4736(9) 0.032(3) Uiso 1 1 d
C3 C 0.70073(4) 0.74408(5) 0.40892(4) 0.01863(9) Uani 1 1 d
H3A H 0.7117(8) 0.6761(9) 0.4080(8) 0.027(3) Uiso 1 1 d
H3B H 0.6511(9) 0.7532(10) 0.4380(10) 0.041(4) Uiso 1 1 d
C4 C 0.85857(3) 0.92820(4) 0.38660(4) 0.01279(7) Uani 1 1 d
C5 C 0.85967(4) 1.02148(4) 0.42003(4) 0.01716(8) Uani 1 1 d
C6 C 0.92796(5) 1.07927(5) 0.41377(5) 0.02377(12) Uani 1 1 d
H6 H 0.9266(8) 1.1438(9) 0.4326(9) 0.033(3) Uiso 1 1 d
C7 C 0.99429(4) 1.04567(6) 0.37828(5) 0.02555(14) Uani 1 1 d
C8 C 0.99566(4) 0.94954(6) 0.35518(5) 0.02254(11) Uani 1 1 d
H8 H 1.0443(9) 0.9234(9) 0.3347(10) 0.034(3) Uiso 1 1 d
C9 C 0.92937(3) 0.88915(4) 0.36025(4) 0.01590(8) Uani 1 1 d
C10 C 0.79273(5) 1.05907(6) 0.46610(6) 0.02712(14) Uani 1 1 d
H10A H 0.8115(11) 1.0673(10) 0.5318(12) 0.049(5) Uiso 1 1 d
H10B H 0.7439(8) 1.0206(10) 0.4546(9) 0.033(3) Uiso 1 1 d
H10C H 0.7774(9) 1.1222(11) 0.4384(11) 0.047(4) Uiso 1 1 d
C11 C 1.06395(6) 1.11088(9) 0.36495(7) 0.0442(3) Uani 1 1 d
H11A H 1.1133(11) 1.0899(12) 0.3963(12) 0.052(4) Uiso 1 1 d
H11B H 1.0598(11) 1.1754(14) 0.3963(13) 0.067(5) Uiso 1 1 d
H11C H 1.0611(12) 1.1261(13) 0.3107(14) 0.072(6) Uiso 1 1 d
C12 C 0.93672(5) 0.78406(5) 0.34274(5) 0.02372(11) Uani 1 1 d
H12A H 0.9745(9) 0.7696(10) 0.3015(10) 0.040(4) Uiso 1 1 d
H12B H 0.8853(9) 0.7544(10) 0.3137(9) 0.036(3) Uiso 1 1 d
H12C H 0.9601(9) 0.7494(11) 0.4044(10) 0.044(4) Uiso 1 1 d
C13 C 0.61910(3) 0.73847(4) 0.24949(4) 0.01390(7) Uani 1 1 d
C14 C 0.64222(3) 0.66876(4) 0.19278(4) 0.01524(8) Uani 1 1 d
C15 C 0.58029(4) 0.62944(5) 0.12637(4) 0.01898(9) Uani 1 1 d
H15 H 0.5930(8) 0.5813(9) 0.0873(9) 0.029(3) Uiso 1 1 d
C16 C 0.49715(4) 0.65628(5) 0.11732(4) 0.02064(10) Uani 1 1 d
C17 C 0.47602(4) 0.72326(5) 0.17714(5) 0.01979(10) Uani 1 1 d
H17 H 0.4180(8) 0.7413(9) 0.1769(9) 0.031(3) Uiso 1 1 d
C18 C 0.53603(3) 0.76528(4) 0.24398(4) 0.01661(8) Uani 1 1 d
C19 C 0.73100(4) 0.63620(5) 0.20241(5) 0.01966(9) Uani 1 1 d
H19A H 0.7363(8) 0.5835(10) 0.1655(10) 0.032(3) Uiso 1 1 d
H19B H 0.7539(7) 0.6192(8) 0.2623(8) 0.024(3) Uiso 1 1 d
H19C H 0.7650(10) 0.6834(11) 0.1839(11) 0.047(4) Uiso 1 1 d
C20 C 0.43171(5) 0.61067(7) 0.04604(6) 0.03038(16) Uani 1 1 d
H20A H 0.3858(13) 0.6460(14) 0.0306(14) 0.073(6) Uiso 1 1 d
H20B H 0.4125(12) 0.5505(12) 0.0633(13) 0.060(5) Uiso 1 1 d
H20C H 0.4510(12) 0.5886(14) -0.0055(14) 0.071(6) Uiso 1 1 d
C21 C 0.51250(5) 0.83878(6) 0.30688(5) 0.02541(12) Uani 1 1 d
H21A H 0.5291(10) 0.8147(12) 0.3701(11) 0.051(4) Uiso 1 1 d
H21B H 0.4523(9) 0.8441(10) 0.2989(10) 0.037(3) Uiso 1 1 d
H21C H 0.5383(10) 0.8998(12) 0.2974(10) 0.045(4) Uiso 1 1 d
C22 C 0.64155(3) 0.90603(4) 0.11789(3) 0.01305(7) Uani 1 1 d
H22 H 0.5980(7) 0.8697(8) 0.1318(8) 0.022(3) Uiso 1 1 d
C23 C 0.62931(3) 0.94534(4) 0.02729(3) 0.01245(7) Uani 1 1 d
C24 C 0.56000(3) 0.92373(4) -0.04010(4) 0.01522(8) Uani 1 1 d
H24 H 0.5171(7) 0.8860(8) -0.0225(8) 0.022(3) Uiso 1 1 d
C25 C 0.55601(4) 0.95610(5) -0.12788(4) 0.01756(9) Uani 1 1 d
H25 H 0.5099(8) 0.9417(8) -0.1719(9) 0.024(3) Uiso 1 1 d
C26 C 0.62412(4) 1.00405(4) -0.14962(4) 0.01736(8) Uani 1 1 d
H26 H 0.6220(7) 1.0215(8) -0.2132(8) 0.020(2) Uiso 1 1 d
C27 C 0.69510(4) 1.02582(4) -0.08464(4) 0.01475(7) Uani 1 1 d
C28 C 0.69278(3) 1.00288(4) 0.00508(3) 0.01260(7) Uani 1 1 d
C29 C 0.77225(4) 1.06086(4) -0.11206(4) 0.01809(9) Uani 1 1 d
C30 C 0.77447(6) 1.14464(7) -0.16113(6) 0.03155(16) Uani 1 1 d
H30 H 0.7273(10) 1.1813(11) -0.1790(11) 0.045(4) Uiso 1 1 d
C31 C 0.84946(8) 1.17638(9) -0.18167(7) 0.0454(3) Uani 1 1 d
H31 H 0.8530(11) 1.2317(12) -0.2158(12) 0.062(5) Uiso 1 1 d
C32 C 0.92171(7) 1.12414(10) -0.15541(7) 0.0434(3) Uani 1 1 d
H32 H 0.9737(10) 1.1462(12) -0.1706(11) 0.052(4) Uiso 1 1 d
C33 C 0.91946(6) 1.03909(9) -0.10872(6) 0.03458(18) Uani 1 1 d
H33 H 0.9678(10) 1.0019(11) -0.0938(10) 0.046(4) Uiso 1 1 d
C34 C 0.84553(4) 1.00757(6) -0.08675(5) 0.02394(11) Uani 1 1 d
H34 H 0.8458(8) 0.9476(8) -0.0519(9) 0.025(3) Uiso 1 1 d
C35 C 0.79489(5) 1.12020(5) 0.08450(4) 0.02188(11) Uani 1 1 d
H35 H 0.8199(8) 1.1279(9) 0.0314(9) 0.034(3) Uiso 1 1 d
C36 C 0.73218(7) 1.19869(5) 0.08712(6) 0.03406(18) Uani 1 1 d
H36A H 0.6897(10) 1.2012(11) 0.0365(11) 0.047(4) Uiso 1 1 d
H36B H 0.7595(9) 1.2591(11) 0.0862(11) 0.046(4) Uiso 1 1 d
H36C H 0.7099(8) 1.1907(10) 0.1463(10) 0.036(3) Uiso 1 1 d
C37 C 0.86357(5) 1.11347(6) 0.16700(5) 0.02558(13) Uani 1 1 d
H37A H 0.8421(8) 1.1063(10) 0.2243(9) 0.035(3) Uiso 1 1 d
H37B H 0.8975(9) 1.1730(11) 0.1725(10) 0.045(4) Uiso 1 1 d
H37C H 0.9003(10) 1.0534(10) 0.1581(11) 0.042(4) Uiso 1 1 d

loop_
_atom_site_aniso_label
_atom_site_aniso_U_11
_atom_site_aniso_U_22
_atom_site_aniso_U_33
_atom_site_aniso_U_23
_atom_site_aniso_U_13
_atom_site_aniso_U_12
Ru1 0.01051(1) 0.00965(1) 0.00904(1) 0.00006(1) 0.00205(1) -0.00048(1)
Cl1 0.02147(5) 0.01593(5) 0.01646(5) -0.00236(4) 0.00463(4) 0.00507(4)
Cl2 0.01526(4) 0.01606(5) 0.01618(5) -0.00124(4) 0.00584(4) 0.00185(4)
O1 0.01751(14) 0.01245(13) 0.01124(13) 0.00083(10) 0.00097(11) -0.00375(11)
N1 0.01318(14) 0.01561(16) 0.01031(14) 0.00193(12) 0.00041(11) -0.00428(12)
N2 0.01567(16) 0.01682(17) 0.01184(15) 0.00249(13) 0.00044(12) -0.00616(13)
C1 0.01057(14) 0.01184(15) 0.01055(15) 0.00013(12) 0.00185(11) -0.00100(11)
C2 0.0243(2) 0.0286(3) 0.01269(19) 0.00702(19) -0.00162(17) -0.0126(2)
C3 0.0208(2) 0.0200(2) 0.01393(19) 0.00515(16) 0.00047(16) -0.00784(18)
C4 0.01269(15) 0.01357(17) 0.01154(16) 0.00050(13) 0.00088(12) -0.00279(12)
C5 0.0194(2) 0.01429(18) 0.01544(19) -0.00117(15) -0.00242(16) -0.00096(15)
C6 0.0283(3) 0.0165(2) 0.0215(3) 0.00285(19) -0.0075(2) -0.0087(2)
C7 0.0220(2) 0.0322(3) 0.0187(2) 0.0094(2) -0.00554(19) -0.0154(2)
C8 0.01367(19) 0.0370(3) 0.0165(2) 0.0030(2) 0.00173(16) -0.0060(2)
C9 0.01322(17) 0.0202(2) 0.01368(18) 0.00004(15) 0.00117(14) -0.00077(15)
C10 0.0281(3) 0.0279(3) 0.0228(3) -0.0104(2) -0.0016(2) 0.0082(2)
C11 0.0343(4) 0.0586(6) 0.0332(4) 0.0210(4) -0.0096(3) -0.0327(4)
C12 0.0236(3) 0.0233(3) 0.0231(3) -0.0023(2) 0.0014(2) 0.0074(2)
C13 0.01232(15) 0.01515(18) 0.01356(17) 0.00182(14) 0.00084(13) -0.00346(13)
C14 0.01320(16) 0.01629(19) 0.01568(19) 0.00088(15) 0.00146(14) -0.00291(14)
C15 0.0181(2) 0.0205(2) 0.0173(2) -0.00184(17) 0.00094(16) -0.00562(17)
C16 0.01585(19) 0.0259(3) 0.0183(2) 0.00173(19) -0.00152(16) -0.00778(18)
C17 0.01221(17) 0.0256(3) 0.0206(2) 0.0040(2) 0.00076(16) -0.00295(17)
C18 0.01394(17) 0.0189(2) 0.0169(2) 0.00325(16) 0.00279(15) -0.00165(15)
C19 0.0156(2) 0.0203(2) 0.0229(3) 0.00023(19) 0.00332(18) -0.00051(16)
C20 0.0213(3) 0.0420(4) 0.0243(3) -0.0032(3) -0.0042(2) -0.0124(3)
C21 0.0235(3) 0.0287(3) 0.0245(3) -0.0009(2) 0.0057(2) 0.0059(2)
C22 0.01223(15) 0.01437(17) 0.01236(16) 0.00064(13) 0.00188(13) -0.00093(13)
C23 0.01255(15) 0.01346(17) 0.01110(16) -0.00008(12) 0.00165(12) 0.00149(12)
C24 0.01298(16) 0.0178(2) 0.01395(18) -0.00146(15) 0.00027(14) 0.00254(14)
C25 0.01689(19) 0.0204(2) 0.01353(19) -0.00112(16) -0.00178(15) 0.00457(16)
C26 0.0209(2) 0.0186(2) 0.01149(17) 0.00121(15) 0.00051(15) 0.00476(17)
C27 0.01893(19) 0.01418(18) 0.01101(16) 0.00148(13) 0.00256(14) 0.00183(15)
C28 0.01495(16) 0.01189(16) 0.01055(15) 0.00034(12) 0.00144(13) 0.00058(13)
C29 0.0237(2) 0.0195(2) 0.01184(18) 0.00100(15) 0.00547(16) -0.00223(17)
C30 0.0404(4) 0.0314(4) 0.0233(3) 0.0122(3) 0.0073(3) -0.0054(3)
C31 0.0565(6) 0.0510(6) 0.0310(4) 0.0143(4) 0.0145(4) -0.0216(5)
C32 0.0400(5) 0.0690(7) 0.0249(4) -0.0020(4) 0.0155(3) -0.0258(5)
C33 0.0240(3) 0.0545(5) 0.0277(4) -0.0084(4) 0.0110(3) -0.0083(3)
C34 0.0209(2) 0.0283(3) 0.0237(3) -0.0016(2) 0.0069(2) -0.0019(2)
C35 0.0341(3) 0.0171(2) 0.0149(2) -0.00099(17) 0.0060(2) -0.0116(2)
C36 0.0574(5) 0.0134(2) 0.0284(3) 0.0027(2) 0.0007(3) 0.0005(3)
C37 0.0261(3) 0.0294(3) 0.0213(3) -0.0077(2) 0.0048(2) -0.0133(2)

loop_
_atom_type_symbol
_atom_type_description
_atom_type_scat_dispersion_real
_atom_type_scat_dispersion_imag
_atom_type_scat_source
C C 0.0033 0.0016 'International Tables Vol C Tables 4.2.6.8 and 6.1.1.4'
H H 0.0000 0.0000 'International Tables Vol C Tables 4.2.6.8 and 6.1.1.4'
N N 0.0061 0.0033 'International Tables Vol C Tables 4.2.6.8 and 6.1.1.4'
O O 0.0106 0.0060 'International Tables Vol C Tables 4.2.6.8 and 6.1.1.4'
Cl Cl 0.1484 0.1585 'International Tables Vol C Tables 4.2.6.8 and 6.1.1.4'
Ru Ru -1.2594 0.8363 'International Tables Vol C Tables 4.2.6.8 and 6.1.1.4'

loop_
_exptl_crystal_face_index_h
_exptl_crystal_face_index_k
_exptl_crystal_face_index_l
_exptl_crystal_face_perp_dist
0.00 0.00 -1.00 0.1010
0.00 0.00 1.00 0.0940
0.00 -2.00 -1.00 0.1230
-1.00 0.00 1.00 0.2130
2.00 -2.00 -1.00 0.1680
1.00 0.00 -1.00 0.2350
0.00 2.00 -1.00 0.1530
-2.00 2.00 1.00 0.2200
1.00 2.00 -2.00 0.1960
2.00 1.00 0.00 0.2600
0.00 3.00 1.00 0.1510
3.00 0.00 2.00 0.1930
-3.00 0.00 -2.00 0.1960
-1.00 -2.00 -3.00 0.1510
0.00 1.00 3.00 0.0960
1.00 0.00 3.00 0.1270
2.00 -3.00 -3.00 0.1550
-2.00 2.00 -3.00 0.1710
1.00 -1.00 -1.00 0.1690
0.00 1.00 -1.00 0.1430
0.00 -1.00 1.00 0.1780
-3.00 0.00 -1.00 0.2010
3.00 0.00 1.00 0.2050
0.00 -3.00 -2.00 0.1120
0.00 3.00 2.00 0.1330
-3.00 0.00 1.00 0.2290

loop_
_geom_angle_atom_site_label_1
_geom_angle_atom_site_label_2
_geom_angle_atom_site_label_3
_geom_angle
Cl2 Ru1 Cl1 160.725(6)
O1 Ru1 Cl1 93.171(12)
O1 Ru1 Cl2 79.837(12)
C1 Ru1 Cl1 89.569(15)
C1 Ru1 Cl2 96.666(15)
C1 Ru1 O1 176.037(18)
C22 Ru1 Cl1 94.380(18)
C22 Ru1 Cl2 101.969(17)
C22 Ru1 O1 80.054(19)
C22 Ru1 C1 102.60(2)
C28 O1 Ru1 109.28(3)
C28 O1 C35 121.14(4)
C35 O1 Ru1 124.73(3)
C1 N1 C2 113.48(4)
C1 N1 C4 122.32(4)
C4 N1 C2 122.12(4)
C1 N2 C3 113.25(4)
C1 N2 C13 126.12(4)
C13 N2 C3 120.51(4)
N1 C1 Ru1 119.17(3)
N2 C1 Ru1 133.44(4)
N2 C1 N1 107.37(4)
N1 C2 H2A 112.0(8)
N1 C2 H2B 111.5(8)
N1 C2 C3 102.60(5)
H2A C2 H2B 104.4(11)
C3 C2 H2A 110.4(8)
C3 C2 H2B 116.2(8)
N2 C3 C2 103.04(4)
N2 C3 H3A 110.1(7)
N2 C3 H3B 109.3(9)
C2 C3 H3A 112.9(7)
C2 C3 H3B 113.9(8)
H3A C3 H3B 107.5(11)
C5 C4 N1 120.52(5)
C5 C4 C9 120.73(5)
C9 C4 N1 118.72(5)
C4 C5 C10 122.31(6)
C6 C5 C4 118.08(6)
C6 C5 C10 119.54(6)
C5 C6 H6 117.8(8)
C7 C6 C5 121.83(6)
C7 C6 H6 120.4(8)
C6 C7 C8 118.56(6)
C6 C7 C11 121.17(9)
C8 C7 C11 120.27(9)
C7 C8 H8 119.6(8)
C9 C8 C7 121.61(7)
C9 C8 H8 118.8(8)
C4 C9 C12 121.89(5)
C8 C9 C4 118.29(6)
C8 C9 C12 119.73(6)
C5 C10 H10A 113.1(10)
C5 C10 H10B 112.3(8)
C5 C10 H10C 105.4(9)
H10A C10 H10B 109.7(12)
H10A C10 H10C 108.9(12)
H10B C10 H10C 107.0(12)
C7 C11 H11A 110.9(11)
C7 C11 H11B 110.6(10)
C7 C11 H11C 112.6(13)
H11A C11 H11B 100.2(15)
H11A C11 H11C 118.0(17)
H11B C11 H11C 103.4(16)
C9 C12 H12A 113.3(8)
C9 C12 H12B 114.1(8)
C9 C12 H12C 108.8(8)
H12A C12 H12B 103.0(11)
H12A C12 H12C 107.5(11)
H12B C12 H12C 109.9(11)
C14 C13 N2 119.09(5)
C18 C13 N2 119.14(5)
C18 C13 C14 121.76(5)
C13 C14 C19 121.56(5)
C15 C14 C13 118.10(5)
C15 C14 C19 120.33(6)
C14 C15 H15 120.9(8)
C16 C15 C14 121.67(6)
C16 C15 H15 117.4(8)
C15 C16 C20 120.15(7)
C17 C16 C15 118.61(5)
C17 C16 C20 121.20(6)
C16 C17 H17 122.2(8)
C16 C17 C18 121.69(6)
C18 C17 H17 116.1(8)
C13 C18 C21 120.82(6)
C17 C18 C13 118.09(6)
C17 C18 C21 121.08(6)
C14 C19 H19A 112.3(8)
C14 C19 H19B 111.6(7)
C14 C19 H19C 112.0(10)
H19A C19 H19B 107.9(11)
H19A C19 H19C 104.3(12)
H19B C19 H19C 108.4(12)
C16 C20 H20A 113.5(13)
C16 C20 H20B 114.0(12)
C16 C20 H20C 115.0(12)
H20A C20 H20B 104.8(16)
H20A C20 H20C 111.3(18)
H20B C20 H20C 96.6(16)
C18 C21 H21A 108.5(9)
C18 C21 H21B 110.7(8)
C18 C21 H21C 109.6(9)
H21A C21 H21B 103.1(12)
H21A C21 H21C 113.0(13)
H21B C21 H21C 111.8(12)
Ru1 C22 H22 125.4(7)
C23 C22 Ru1 118.01(4)
C23 C22 H22 116.5(7)
C24 C23 C22 123.15(5)
C24 C23 C28 118.81(5)
C28 C23 C22 117.91(4)
C23 C24 H24 116.9(7)
C25 C24 C23 120.25(5)
C25 C24 H24 122.9(7)
C24 C25 H25 119.7(8)
C24 C25 C26 119.28(5)
C26 C25 H25 120.9(8)
C25 C26 H26 118.1(7)
C25 C26 C27 122.16(5)
C27 C26 H26 119.8(7)
C26 C27 C29 120.71(5)
C28 C27 C26 116.99(5)
C28 C27 C29 121.91(5)
O1 C28 C23 113.53(4)
O1 C28 C27 124.81(5)
C27 C28 C23 121.45(5)
C30 C29 C27 122.50(7)
C30 C29 C34 119.01(7)
C34 C29 C27 118.48(5)
C29 C30 H30 121.2(9)
C29 C30 C31 120.07(9)
C31 C30 H30 118.7(9)
C30 C31 H31 122.4(11)
C32 C31 C30 120.57(9)
C32 C31 H31 117.0(11)
C31 C32 H32 120.2(10)
C31 C32 C33 119.64(8)
C33 C32 H32 120.1(10)
C32 C33 H33 119.7(9)
C34 C33 C32 120.28(10)
C34 C33 H33 120.0(9)
C29 C34 H34 120.8(7)
C33 C34 C29 120.38(8)
C33 C34 H34 118.8(8)
O1 C35 H35 107.8(8)
O1 C35 C36 110.22(6)
O1 C35 C37 104.89(5)
C36 C35 H35 109.7(8)
C36 C35 C37 115.16(6)
C37 C35 H35 108.7(8)
C35 C36 H36A 114.3(9)
C35 C36 H36B 108.7(9)
C35 C36 H36C 107.4(8)
H36A C36 H36B 103.5(13)
H36A C36 H36C 112.4(12)
H36B C36 H36C 110.6(12)
C35 C37 H37A 112.9(8)
C35 C37 H37B 109.3(9)
C35 C37 H37C 107.2(9)
H37A C37 H37B 107.2(12)
H37A C37 H37C 109.5(12)
H37B C37 H37C 110.7(12)

loop_
_geom_bond_atom_site_label_1
_geom_bond_atom_site_label_2
_geom_bond_distance
Ru1 Cl1 2.34983(15)
Ru1 Cl2 2.34349(15)
Ru1 O1 2.2443(4)
Ru1 C1 1.9808(5)
Ru1 C22 1.8337(5)
O1 C28 1.3749(6)
O1 C35 1.4718(7)
N1 C1 1.3561(6)
N1 C2 1.4674(7)
N1 C4 1.4310(6)
N2 C1 1.3443(7)
N2 C3 1.4740(7)
N2 C13 1.4259(7)
C2 H2A 0.961(14)
C2 H2B 0.990(13)
C2 C3 1.5203(8)
C3 H3A 0.968(12)
C3 H3B 1.003(14)
C4 C5 1.3982(8)
C4 C9 1.4058(8)
C5 C6 1.3969(9)
C5 C10 1.5012(11)
C6 H6 0.949(13)
C6 C7 1.3821(13)
C7 C8 1.3907(12)
C7 C11 1.5035(10)
C8 H8 0.979(14)
C8 C9 1.3887(9)
C9 C12 1.5029(9)
C10 H10A 0.987(18)
C10 H10B 0.951(13)
C10 H10C 0.989(16)
C11 H11A 0.902(18)
C11 H11B 1.027(19)
C11 H11C 0.84(2)
C12 H12A 0.980(14)
C12 H12B 0.964(14)
C12 H12C 1.054(15)
C13 C14 1.3972(8)
C13 C18 1.3967(8)
C14 C15 1.3935(8)
C14 C19 1.5023(8)
C15 H15 0.944(13)
C15 C16 1.3921(9)
C16 C17 1.3904(10)
C16 C20 1.5055(9)
C17 H17 0.981(13)
C17 C18 1.3946(9)
C18 C21 1.4994(10)
C19 H19A 0.938(14)
C19 H19B 0.940(12)
C19 H19C 0.939(16)
C20 H20A 0.89(2)
C20 H20B 0.952(18)
C20 H20C 0.95(2)
C21 H21A 0.999(16)
C21 H21B 0.971(14)
C21 H21C 0.975(16)
C22 H22 0.932(11)
C22 C23 1.4514(7)
C23 C24 1.4024(7)
C23 C28 1.4047(7)
C24 H24 0.956(11)
C24 C25 1.3897(9)
C25 H25 0.926(13)
C25 C26 1.3931(9)
C26 H26 0.985(11)
C26 C27 1.4012(8)
C27 C28 1.3994(7)
C27 C29 1.4854(9)
C29 C30 1.3909(10)
C29 C34 1.4007(10)
C30 H30 0.923(16)
C30 C31 1.3948(14)
C31 H31 0.938(17)
C31 C32 1.381(2)
C32 H32 0.972(16)
C32 C33 1.3873(17)
C33 H33 0.936(15)
C33 C34 1.3865(11)
C34 H34 0.991(12)
C35 H35 0.973(13)
C35 C36 1.5086(13)
C35 C37 1.5106(10)
C36 H36A 0.929(16)
C36 H36B 0.957(15)
C36 H36C 1.033(14)
C37 H37A 1.000(13)
C37 H37B 0.996(15)
C37 H37C 1.056(15)

loop_
_geom_torsion_atom_site_label_1
_geom_torsion_atom_site_label_2
_geom_torsion_atom_site_label_3
_geom_torsion_atom_site_label_4
_geom_torsion
Ru1 O1 C28 C23 11.71(5)
Ru1 O1 C28 C27 -163.12(4)
Ru1 O1 C35 C36 -90.47(6)
Ru1 O1 C35 C37 34.06(7)
Ru1 C22 C23 C24 177.09(4)
Ru1 C22 C23 C28 1.23(6)
Cl1 Ru1 C22 C23 96.59(4)
Cl2 Ru1 C22 C23 -73.14(4)
O1 Ru1 C22 C23 4.13(4)
N1 C2 C3 N2 4.61(7)
N1 C4 C5 C6 -172.41(5)
N1 C4 C5 C10 10.80(9)
N1 C4 C9 C8 172.24(5)
N1 C4 C9 C12 -11.20(8)
N2 C13 C14 C15 -178.03(5)
N2 C13 C14 C19 2.11(8)
N2 C13 C18 C17 178.72(5)
N2 C13 C18 C21 0.07(8)
C1 Ru1 C22 C23 -172.87(4)
C1 N1 C2 C3 -5.17(8)
C1 N1 C4 C5 102.31(6)
C1 N1 C4 C9 -79.55(7)
C1 N2 C3 C2 -3.14(7)
C1 N2 C13 C14 81.68(7)
C1 N2 C13 C18 -99.67(7)
C2 N1 C1 Ru1 -178.12(5)
C2 N1 C1 N2 3.40(7)
C2 N1 C4 C5 -95.15(7)
C2 N1 C4 C9 82.98(7)
C3 N2 C1 Ru1 -178.14(4)
C3 N2 C1 N1 0.03(7)
C3 N2 C13 C14 -94.04(7)
C3 N2 C13 C18 84.61(7)
C4 N1 C1 Ru1 -14.21(7)
C4 N1 C1 N2 167.31(5)
C4 N1 C2 C3 -169.12(5)
C4 C5 C6 C7 -1.91(9)
C5 C4 C9 C8 -9.63(8)
C5 C4 C9 C12 166.93(6)
C5 C6 C7 C8 -5.31(10)
C5 C6 C7 C11 174.91(7)
C6 C7 C8 C9 5.17(10)
C7 C8 C9 C4 2.16(9)
C7 C8 C9 C12 -174.47(6)
C9 C4 C5 C6 9.49(8)
C9 C4 C5 C10 -167.29(6)
C10 C5 C6 C7 174.96(6)
C11 C7 C8 C9 -175.05(6)
C13 N2 C1 Ru1 5.87(9)
C13 N2 C1 N1 -175.95(5)
C13 N2 C3 C2 173.10(6)
C13 C14 C15 C16 -1.60(9)
C14 C13 C18 C17 -2.67(8)
C14 C13 C18 C21 178.68(6)
C14 C15 C16 C17 -0.76(10)
C14 C15 C16 C20 -178.67(7)
C15 C16 C17 C18 1.48(10)
C16 C17 C18 C13 0.19(9)
C16 C17 C18 C21 178.84(6)
C18 C13 C14 C15 3.36(8)
C18 C13 C14 C19 -176.50(5)
C19 C14 C15 C16 178.26(6)
C20 C16 C17 C18 179.37(7)
C22 C23 C24 C25 -173.58(5)
C22 C23 C28 O1 -9.54(7)
C22 C23 C28 C27 165.48(5)
C23 C24 C25 C26 4.72(9)
C24 C23 C28 O1 174.42(5)
C24 C23 C28 C27 -10.56(8)
C24 C25 C26 C27 -3.78(9)
C25 C26 C27 C28 -4.13(8)
C25 C26 C27 C29 168.85(6)
C26 C27 C28 O1 -174.22(5)
C26 C27 C28 C23 11.34(8)
C26 C27 C29 C30 60.17(9)
C26 C27 C29 C34 -120.33(7)
C27 C29 C30 C31 177.19(8)
C27 C29 C34 C33 -178.17(7)
C28 O1 C35 C36 62.20(7)
C28 O1 C35 C37 -173.28(5)
C28 C23 C24 C25 2.25(8)
C28 C27 C29 C30 -127.21(7)
C28 C27 C29 C34 52.29(8)
C29 C27 C28 O1 12.90(8)
C29 C27 C28 C23 -161.54(5)
C29 C30 C31 C32 1.45(16)
C30 C29 C34 C33 1.35(11)
C30 C31 C32 C33 0.41(17)
C31 C32 C33 C34 -1.38(15)
C32 C33 C34 C29 0.50(13)
C34 C29 C30 C31 -2.31(13)
C35 O1 C28 C23 -144.72(5)
C35 O1 C28 C27 40.45(8)
